data_4132582
loop_
_publ_author_name
'Mokhtarzadeh, Charles C.'
'Moore, Curtis E.'
'Rheingold, Arnold L.'
'Figueroa, Joshua S.'

_publ_section_title
;
 A Highly-Reduced Cobalt Terminal Carbyne: Divergent Metal- and
 \a-Carbon-Centered Reactivity.
;
_journal_issue 26
_journal_name_full 'Journal of the American Chemical Society'
_journal_page_first 8100
_journal_page_last 8104
_journal_paper_doi 10.1021/jacs.8b05019
_journal_volume 140
_journal_year 2018
_chemical_formula_moiety 'C55 H82.75 Co K2 N O2'
_chemical_formula_sum 'C55 H83 Co K2 N O2'
_chemical_formula_weight 927.35
_space_group_crystal_system monoclinic
_space_group_IT_number 15
_space_group_name_Hall '-C 2yc'
_space_group_name_H-M_alt 'C 1 2/c 1'
_atom_sites_solution_hydrogens mixed
_audit_creation_date 2017-01-19
_audit_creation_method
;
Olex2 1.2-beta
(compiled 2017.01.04 svn.r3372 for OlexSys, GUI svn.r5292)
;
_cell_angle_alpha 90
_cell_angle_beta 121.309(2)
_cell_angle_gamma 90
_cell_formula_units_Z 8
_cell_length_a 46.323(2)
_cell_length_b 12.1188(5)
_cell_length_c 24.6506(10)
_cell_measurement_reflns_used 5901
_cell_measurement_temperature 100
_cell_measurement_theta_max 25.038
_cell_measurement_theta_min 2.41
_cell_volume 11823.2(9)
_computing_cell_refinement 'SAINT v8.34A (Bruker, 2013)'
_computing_data_collection 'APEX2 v2014.11-0 (Bruker, 2014)'
_computing_data_reduction 'SAINT v8.34A (Bruker, 2013)'
_computing_molecular_graphics 'Olex2 (Dolomanov et al., 2009)'
_computing_publication_material 'Olex2 (Dolomanov et al., 2009)'
_computing_structure_refinement 'ShelXL (Sheldrick, 2015)'
_computing_structure_solution 'SHELXT (Sheldrick, 2015)'
_diffrn_ambient_temperature 100.0
_diffrn_detector 'Bruker APEX-II CCD'
_diffrn_detector_area_resol_mean 7.9
_diffrn_detector_type 'CCD Area Detector'
_diffrn_measured_fraction_theta_full 0.998
_diffrn_measured_fraction_theta_max 0.993
_diffrn_measurement_device 'Kappa Four-Circle Diffractometer'
_diffrn_measurement_device_type 'Bruker X8 APEX II'
_diffrn_measurement_method '\w and \f scans'
_diffrn_radiation_monochromator graphite
_diffrn_radiation_probe x-ray
_diffrn_radiation_type MoK\a
_diffrn_radiation_wavelength 0.71073
_diffrn_radiation_xray_symbol K-L~3~
_diffrn_reflns_av_R_equivalents 0.0678
_diffrn_reflns_av_unetI/netI 0.0706
_diffrn_reflns_Laue_measured_fraction_full 0.998
_diffrn_reflns_Laue_measured_fraction_max 0.993
_diffrn_reflns_limit_h_max 51
_diffrn_reflns_limit_h_min -55
_diffrn_reflns_limit_k_max 14
_diffrn_reflns_limit_k_min -12
_diffrn_reflns_limit_l_max 29
_diffrn_reflns_limit_l_min -25
_diffrn_reflns_number 39483
_diffrn_reflns_point_group_measured_fraction_full 0.998
_diffrn_reflns_point_group_measured_fraction_max 0.993
_diffrn_reflns_theta_full 25.242
_diffrn_reflns_theta_max 25.347
_diffrn_reflns_theta_min 1.029
_diffrn_source 'sealed tube'
_diffrn_source_type fine-focus
_diffrn_standards_number 0
_exptl_absorpt_coefficient_mu 0.465
_exptl_absorpt_correction_T_max 0.7452
_exptl_absorpt_correction_T_min 0.6621
_exptl_absorpt_correction_type multi-scan
_exptl_absorpt_process_details
'SADABS-2014/4 (Bruker,2014/4) was used for absorption correction. wR2(int) was 0.0645 before and 0.0494 after correction. The Ratio of minimum to maximum transmission is 0.8885. The \l/2 correction factor is 0.00150.'
_exptl_crystal_colour 'dull blackish orange'
_exptl_crystal_colour_lustre dull
_exptl_crystal_colour_modifier blackish
_exptl_crystal_colour_primary orange
_exptl_crystal_density_diffrn 1.042
_exptl_crystal_description plate
_exptl_crystal_F_000 4008
_exptl_crystal_size_max 0.05
_exptl_crystal_size_mid 0.02
_exptl_crystal_size_min 0.01
_refine_diff_density_max 0.617
_refine_diff_density_min -0.322
_refine_diff_density_rms 0.059
_refine_ls_extinction_method none
_refine_ls_goodness_of_fit_ref 1.022
_refine_ls_hydrogen_treatment mixed
_refine_ls_matrix_type full
_refine_ls_number_parameters 619
_refine_ls_number_reflns 10751
_refine_ls_number_restraints 1
_refine_ls_restrained_S_all 1.022
_refine_ls_R_factor_all 0.0854
_refine_ls_R_factor_gt 0.0489
_refine_ls_shift/su_max 0.000
_refine_ls_shift/su_mean 0.000
_refine_ls_structure_factor_coef Fsqd
_refine_ls_weighting_details 'w=1/[\s^2^(Fo^2^)+(0.0498P)^2^+6.8829P] where P=(Fo^2^+2Fc^2^)/3'
_refine_ls_weighting_scheme calc
_refine_ls_wR_factor_gt 0.0999
_refine_ls_wR_factor_ref 0.1122
_reflns_Friedel_coverage 0.000
_reflns_number_gt 7412
_reflns_number_total 10751
_reflns_threshold_expression 'I > 2\s(I)'
_cod_data_source_file ja8b05019_si_002.cif
_cod_data_source_block JFig1117
_cod_database_code 4132582
_publcif_datablock.id {687c3c80-7894-4fbd-86af-24b0c0f9022d}

_shelx_shelxl_version_number 2014/7
_shelx_space_group_comment
;
The symmetry employed for this shelxl refinement is uniquely defined
by the following loop, which should always be used as a source of
symmetry information in preference to the above space-group names.
They are only intended as comments.
;
_olex2_refinement_description
;
1. Fixed Uiso
 At 1.2 times of:
  All C(H) groups, All C(H,H) groups
 At 1.5 times of:
  All C(H,H,H) groups
2. Restrained distances
 C50-O2
 1.412 with sigma of 0.02
3. Uiso/Uaniso restraints and constraints
Uanis(C36A) = Uanis(C36)
4. Others
 Sof(C36A)=Sof(H36D)=Sof(H36E)=Sof(H36F)=1-FVAR(1)
 Sof(H34)=Sof(C36)=Sof(H36A)=Sof(H36B)=Sof(H36C)=FVAR(1)
5.a Ternary CH refined with riding coordinates:
 C10(H10), C15(H15), C25(H25), C34(H34), C29(H29), C20(H20)
5.b Secondary CH2 refined with riding coordinates:
 C51(H51A,H51B), C54(H54A,H54B), C49(H49A,H49B), C50(H50A,H50B), C53(H53A,H53B)
5.c Aromatic/amide H refined with riding coordinates:
 C18(H18), C5(H5), C2AA(H2AA), C32(H32), C6(H6), C13(H13), C37(H37)
5.d Idealised Me refined as rotating group:
 C22(H22A,H22B,H22C), C11(H11A,H11B,H11C), C12(H12A,H12B,H12C), C26(H26A,H26B,
 H26C), C43(H43A,H43B,H43C), C30(H30A,H30B,H30C), C45(H45A,H45B,H45C), C16(H16A,
 H16B,H16C), C21(H21A,H21B,H21C), C31(H31A,H31B,H31C), C35(H35A,H35B,H35C),
 C56(H56A,H56B,H56C), C17(H17A,H17B,H17C), C47(H47A,H47B,H47C), C48(H48A,H48B,
 H48C), C36(H36A,H36B,H36C), C36A(H36D,H36E,H36F)
;
_olex2_submission_special_instructions 'No special instructions were received'

loop_
_space_group_symop_operation_xyz
'x, y, z'
'-x, y, -z+1/2'
'x+1/2, y+1/2, z'
'-x+1/2, y+1/2, -z+1/2'
'-x, -y, -z'
'x, -y, z-1/2'
'-x+1/2, -y+1/2, -z'
'x+1/2, -y+1/2, z-1/2'

loop_
_atom_site_label
_atom_site_type_symbol
_atom_site_fract_x
_atom_site_fract_y
_atom_site_fract_z
_atom_site_U_iso_or_equiv
_atom_site_adp_type
_atom_site_occupancy
_atom_site_site_symmetry_order
_atom_site_calc_flag
_atom_site_refinement_flags_posn
_atom_site_refinement_flags_occupancy
_atom_site_disorder_assembly
_atom_site_disorder_group
Co1 Co 0.17264(2) 0.36616(3) 0.25103(2) 0.01760(11) Uani 1 1 d . . . .
K2 K 0.14066(2) 0.15578(5) 0.15146(3) 0.02417(16) Uani 1 1 d . . . .
K1 K 0.14700(2) 0.41179(6) 0.33738(3) 0.02626(17) Uani 1 1 d . . . .
N1 N 0.10158(5) 0.29450(18) 0.17388(10) 0.0161(5) Uani 1 1 d . . . .
O2 O 0.18152(5) -0.01563(17) 0.15737(10) 0.0334(5) Uani 1 1 d D . . .
C18 C 0.08291(6) 0.1284(2) 0.00196(12) 0.0183(6) Uani 1 1 d . . . .
H18 H 0.0909 0.1493 -0.0251 0.022 Uiso 1 1 calc R . . .
C8 C 0.05919(6) 0.1795(2) 0.06537(12) 0.0148(6) Uani 1 1 d . . . .
C1AA C 0.05437(6) 0.4109(2) 0.16385(12) 0.0144(6) Uani 1 1 d . . . .
C5 C -0.00224(7) 0.3704(2) 0.07527(13) 0.0216(6) Uani 1 1 d . . . .
H5 H -0.0258 0.3853 0.0523 0.026 Uiso 1 1 calc R . . .
C23 C 0.07450(6) 0.4847(2) 0.21965(12) 0.0160(6) Uani 1 1 d . . . .
C1 C 0.13135(6) 0.3377(2) 0.21162(12) 0.0154(6) Uani 1 1 d . . . .
C2AA C 0.01958(6) 0.4308(2) 0.12828(12) 0.0173(6) Uani 1 1 d . . . .
H2AA H 0.0106 0.4885 0.1413 0.021 Uiso 1 1 calc R . . .
C22 C 0.10734(8) 0.3744(2) 0.03541(15) 0.0346(8) Uani 1 1 d . . . .
H22A H 0.1194 0.3709 0.0819 0.052 Uiso 1 1 calc GR . . .
H22B H 0.1064 0.4511 0.0220 0.052 Uiso 1 1 calc GR . . .
H22C H 0.1193 0.3294 0.0201 0.052 Uiso 1 1 calc GR . . .
C7 C 0.04543(6) 0.2658(2) 0.08938(12) 0.0143(6) Uani 1 1 d . . . .
C10 C 0.04772(7) 0.0325(2) 0.12562(12) 0.0184(6) Uani 1 1 d . . . .
H10 H 0.0394 0.0997 0.1369 0.022 Uiso 1 1 calc R . . .
C15 C 0.09274(7) -0.0686(2) -0.01654(13) 0.0214(6) Uani 1 1 d . . . .
H15 H 0.1084 -0.0330 -0.0279 0.026 Uiso 1 1 calc R . . .
C40 C 0.22165(6) 0.3019(2) 0.30801(14) 0.0239(7) Uani 1 1 d . . . .
C2 C 0.06834(6) 0.3261(2) 0.14440(12) 0.0133(6) Uani 1 1 d . . . .
C32 C 0.10856(7) 0.6485(2) 0.26552(13) 0.0262(7) Uani 1 1 d . . . .
H32 H 0.1210 0.7082 0.2627 0.031 Uiso 1 1 calc R . . .
C9 C 0.06012(6) 0.0685(2) 0.08169(12) 0.0157(6) Uani 1 1 d . . . .
C41 C 0.21574(7) 0.3330(2) 0.24719(14) 0.0247(7) Uani 1 1 d . . . .
C38 C 0.21021(6) 0.4893(2) 0.29473(13) 0.0217(7) Uani 1 1 d . . . .
O3 O 0.16620(5) 0.2568(2) 0.43191(10) 0.0395(6) Uani 1 1 d . . . .
C6 C 0.01114(6) 0.2871(2) 0.05624(12) 0.0185(6) Uani 1 1 d . . . .
H6 H -0.0035 0.2442 0.0199 0.022 Uiso 1 1 calc R . . .
C42 C 0.20884(7) 0.4486(3) 0.23885(13) 0.0247(7) Uani 1 1 d . . . .
C25 C 0.05466(7) 0.3729(2) 0.28125(13) 0.0220(6) Uani 1 1 d . . . .
H25 H 0.0336 0.3610 0.2391 0.026 Uiso 1 1 calc R . . .
C28 C 0.09296(6) 0.5725(2) 0.21521(12) 0.0195(6) Uani 1 1 d . . . .
C14 C 0.08342(6) 0.0179(2) 0.01643(12) 0.0170(6) Uani 1 1 d . . . .
C19 C 0.07120(6) 0.2105(2) 0.02540(12) 0.0164(6) Uani 1 1 d . . . .
C24 C 0.07256(6) 0.4719(2) 0.27479(12) 0.0199(6) Uani 1 1 d . . . .
C39 C 0.21802(6) 0.3985(2) 0.33706(12) 0.0207(6) Uani 1 1 d . . . .
C33 C 0.10620(7) 0.6385(3) 0.31942(13) 0.0287(7) Uani 1 1 d . . . .
C11 C 0.07670(7) -0.0168(3) 0.18760(13) 0.0295(7) Uani 1 1 d . . . .
H11A H 0.0853 -0.0831 0.1780 0.044 Uiso 1 1 calc GR . . .
H11B H 0.0684 -0.0363 0.2156 0.044 Uiso 1 1 calc GR . . .
H11C H 0.0949 0.0376 0.2087 0.044 Uiso 1 1 calc GR . . .
C13 C 0.07231(6) -0.0106(2) 0.05734(12) 0.0173(6) Uani 1 1 d . . . .
H13 H 0.0731 -0.0857 0.0690 0.021 Uiso 1 1 calc R . . .
C51 C 0.17288(9) -0.0747(3) 0.23947(17) 0.0495(10) Uani 1 1 d . . . .
H51A H 0.1871 -0.0607 0.2857 0.059 Uiso 1 1 calc R . . .
H51B H 0.1558 -0.1325 0.2302 0.059 Uiso 1 1 calc R . . .
C12 C 0.01819(7) -0.0480(2) 0.09220(13) 0.0240(7) Uani 1 1 d . . . .
H12A H -0.0004 -0.0126 0.0544 0.036 Uiso 1 1 calc GR . . .
H12B H 0.0106 -0.0689 0.1212 0.036 Uiso 1 1 calc GR . . .
H12C H 0.0255 -0.1140 0.0796 0.036 Uiso 1 1 calc GR . . .
C26 C 0.04415(8) 0.3863(3) 0.33028(14) 0.0326(8) Uani 1 1 d . . . .
H26A H 0.0644 0.3936 0.3727 0.049 Uiso 1 1 calc GR . . .
H26B H 0.0312 0.3214 0.3292 0.049 Uiso 1 1 calc GR . . .
H26C H 0.0301 0.4525 0.3204 0.049 Uiso 1 1 calc GR . . .
C43 C 0.20854(7) 0.6079(2) 0.31059(15) 0.0318(8) Uani 1 1 d . . . .
H43A H 0.1979 0.6519 0.2716 0.048 Uiso 1 1 calc GR . . .
H43B H 0.2315 0.6354 0.3396 0.048 Uiso 1 1 calc GR . . .
H43C H 0.1952 0.6137 0.3310 0.048 Uiso 1 1 calc GR . . .
C37 C 0.08825(7) 0.5501(2) 0.32313(13) 0.0251(7) Uani 1 1 d . . . .
H37 H 0.0866 0.5426 0.3598 0.030 Uiso 1 1 calc R . . .
C27 C 0.07646(9) 0.2697(3) 0.29601(16) 0.0293(7) Uani 1 1 d . . . .
C34 C 0.12179(8) 0.7238(3) 0.37235(15) 0.0417(9) Uani 1 1 d . . . .
H34 H 0.1183 0.6946 0.4065 0.050 Uiso 0.754(6) 1 calc R P A 1
C30 C 0.12568(7) 0.6387(3) 0.16407(15) 0.0334(8) Uani 1 1 d . . . .
H30A H 0.1284 0.7141 0.1804 0.050 Uiso 1 1 calc GR . . .
H30B H 0.1249 0.6399 0.1236 0.050 Uiso 1 1 calc GR . . .
H30C H 0.1448 0.5934 0.1947 0.050 Uiso 1 1 calc GR . . .
C29 C 0.09292(7) 0.5898(2) 0.15405(12) 0.0213(6) Uani 1 1 d . . . .
H29 H 0.0900 0.5158 0.1339 0.026 Uiso 1 1 calc R . . .
C45 C 0.23322(7) 0.1912(3) 0.33928(16) 0.0364(8) Uani 1 1 d . . . .
H45A H 0.2255 0.1803 0.3691 0.055 Uiso 1 1 calc GR . . .
H45B H 0.2579 0.1877 0.3623 0.055 Uiso 1 1 calc GR . . .
H45C H 0.2238 0.1332 0.3069 0.055 Uiso 1 1 calc GR . . .
C16 C 0.11071(8) -0.1688(3) 0.02388(15) 0.0357(8) Uani 1 1 d . . . .
H16A H 0.1303 -0.1448 0.0643 0.053 Uiso 1 1 calc GR . . .
H16B H 0.1183 -0.2161 0.0015 0.053 Uiso 1 1 calc GR . . .
H16C H 0.0952 -0.2102 0.0320 0.053 Uiso 1 1 calc GR . . .
C20 C 0.07141(7) 0.3302(2) 0.00766(14) 0.0249(7) Uani 1 1 d . . . .
H20 H 0.0605 0.3745 0.0264 0.030 Uiso 1 1 calc R . . .
C46 C 0.21972(9) 0.2603(4) 0.2024(2) 0.0403(9) Uani 1 1 d . . . .
C21 C 0.05052(8) 0.3463(3) -0.06404(14) 0.0325(8) Uani 1 1 d . . . .
H21A H 0.0496 0.4251 -0.0739 0.049 Uiso 1 1 calc GR . . .
H21B H 0.0276 0.3185 -0.0804 0.049 Uiso 1 1 calc GR . . .
H21C H 0.0610 0.3059 -0.0838 0.049 Uiso 1 1 calc GR . . .
C54 C 0.17563(9) 0.1474(3) 0.42620(18) 0.0542(11) Uani 1 1 d . . . .
H54A H 0.1707 0.0964 0.4517 0.065 Uiso 1 1 calc R . . .
H54B H 0.2002 0.1447 0.4429 0.065 Uiso 1 1 calc R . . .
C31 C 0.06264(7) 0.6602(3) 0.10798(14) 0.0339(8) Uani 1 1 d . . . .
H31A H 0.0417 0.6224 0.0979 0.051 Uiso 1 1 calc GR . . .
H31B H 0.0629 0.6716 0.0689 0.051 Uiso 1 1 calc GR . . .
H31C H 0.0638 0.7318 0.1276 0.051 Uiso 1 1 calc GR . . .
C49 C 0.19943(8) -0.0271(3) 0.12457(19) 0.0500(10) Uani 1 1 d . . . .
H49A H 0.1964 -0.1027 0.1073 0.060 Uiso 1 1 calc R . . .
H49B H 0.2239 -0.0148 0.1545 0.060 Uiso 1 1 calc R . . .
C50 C 0.19263(8) -0.0932(3) 0.20778(17) 0.0489(10) Uani 1 1 d D . . .
H50A H 0.2171 -0.0833 0.2388 0.059 Uiso 1 1 calc R . . .
H50B H 0.1890 -0.1693 0.1909 0.059 Uiso 1 1 calc R . . .
C35 C 0.10335(10) 0.8316(3) 0.35267(17) 0.0503(10) Uani 1 1 d . . . .
H35A H 0.1057 0.8644 0.3188 0.075 Uiso 1 1 calc GR . . .
H35B H 0.1129 0.8817 0.3892 0.075 Uiso 1 1 calc GR . . .
H35C H 0.0794 0.8193 0.3372 0.075 Uiso 1 1 calc GR . . .
C44 C 0.22719(8) 0.4075(3) 0.40491(15) 0.0314(8) Uani 1 1 d . . . .
C56 C 0.15679(10) 0.1112(3) 0.35847(18) 0.0542(10) Uani 1 1 d . . . .
H56A H 0.1614 0.1623 0.3331 0.081 Uiso 1 1 calc GR . . .
H56B H 0.1325 0.1109 0.3425 0.081 Uiso 1 1 calc GR . . .
H56C H 0.1641 0.0368 0.3553 0.081 Uiso 1 1 calc GR . . .
C17 C 0.06126(9) -0.1031(3) -0.07801(15) 0.0467(10) Uani 1 1 d . . . .
H17A H 0.0456 -0.1399 -0.0684 0.070 Uiso 1 1 calc GR . . .
H17B H 0.0675 -0.1541 -0.1011 0.070 Uiso 1 1 calc GR . . .
H17C H 0.0504 -0.0377 -0.1042 0.070 Uiso 1 1 calc GR . . .
C47 C 0.20371(8) 0.5159(3) 0.18337(15) 0.0409(9) Uani 1 1 d . . . .
H47A H 0.1878 0.4779 0.1438 0.061 Uiso 1 1 calc GR . . .
H47B H 0.2254 0.5251 0.1858 0.061 Uiso 1 1 calc GR . . .
H47C H 0.1946 0.5884 0.1843 0.061 Uiso 1 1 calc GR . . .
C53 C 0.18236(9) 0.2929(4) 0.49560(16) 0.0576(12) Uani 1 1 d . . . .
H53A H 0.2071 0.2951 0.5141 0.069 Uiso 1 1 calc R . . .
H53B H 0.1775 0.2409 0.5208 0.069 Uiso 1 1 calc R . . .
C48 C 0.18641(9) 0.0549(3) 0.07161(17) 0.0510(10) Uani 1 1 d . . . .
H48A H 0.1620 0.0454 0.0434 0.077 Uiso 1 1 calc GR . . .
H48B H 0.1976 0.0434 0.0475 0.077 Uiso 1 1 calc GR . . .
H48C H 0.1911 0.1298 0.0892 0.077 Uiso 1 1 calc GR . . .
C36 C 0.15848(12) 0.7342(5) 0.4016(3) 0.0582(16) Uani 0.754(6) 1 d . P A 1
H36A H 0.1691 0.6619 0.4171 0.087 Uiso 0.754(6) 1 calc GR P A 1
H36B H 0.1673 0.7860 0.4373 0.087 Uiso 0.754(6) 1 calc GR P A 1
H36C H 0.1636 0.7617 0.3701 0.087 Uiso 0.754(6) 1 calc GR P A 1
C52 C 0.17004(14) 0.4031(5) 0.4978(2) 0.0693(15) Uani 1 1 d . . . .
H27A H 0.0842(7) 0.259(2) 0.2664(14) 0.034(8) Uiso 1 1 d . . . .
H52A H 0.1777(10) 0.427(3) 0.537(2) 0.069(13) Uiso 1 1 d . . . .
H52B H 0.1759(11) 0.460(3) 0.478(2) 0.082(15) Uiso 1 1 d . . . .
H52C H 0.1459(11) 0.411(3) 0.4790(19) 0.074(14) Uiso 1 1 d . . . .
H46A H 0.2050(9) 0.281(3) 0.1581(17) 0.053(11) Uiso 1 1 d . . . .
H27B H 0.0969(7) 0.276(2) 0.3423(14) 0.030(8) Uiso 1 1 d . . . .
H46B H 0.2430(9) 0.260(3) 0.2121(16) 0.059(11) Uiso 1 1 d . . . .
H46C H 0.2154(8) 0.183(3) 0.2050(14) 0.034(9) Uiso 1 1 d . . . .
H27C H 0.0633(8) 0.207(3) 0.2929(14) 0.036(9) Uiso 1 1 d . . . .
H44A H 0.2205(8) 0.342(3) 0.4197(15) 0.046(10) Uiso 1 1 d . . . .
H44B H 0.2172(7) 0.472(2) 0.4127(13) 0.027(8) Uiso 1 1 d . . . .
H44C H 0.2520(8) 0.418(2) 0.4352(13) 0.031(8) Uiso 1 1 d . . . .
C36A C 0.1491(4) 0.6886(15) 0.4305(8) 0.0582(16) Uani 0.246(6) 1 d . P A 2
H36D H 0.1409 0.6428 0.4524 0.087 Uiso 0.246(6) 1 calc GR P A 2
H36E H 0.1610 0.7529 0.4568 0.087 Uiso 0.246(6) 1 calc GR P A 2
H36F H 0.1646 0.6453 0.4231 0.087 Uiso 0.246(6) 1 calc GR P A 2

loop_
_atom_site_aniso_label
_atom_site_aniso_U_11
_atom_site_aniso_U_22
_atom_site_aniso_U_33
_atom_site_aniso_U_23
_atom_site_aniso_U_13
_atom_site_aniso_U_12
Co1 0.01161(18) 0.0209(2) 0.0201(2) -0.00119(17) 0.00810(16) -0.00157(17)
K2 0.0177(3) 0.0237(4) 0.0292(4) -0.0050(3) 0.0108(3) 0.0043(3)
K1 0.0201(3) 0.0389(4) 0.0206(3) 0.0029(3) 0.0111(3) 0.0060(3)
N1 0.0084(11) 0.0195(13) 0.0181(12) -0.0030(10) 0.0054(10) 0.0006(10)
O2 0.0193(11) 0.0275(13) 0.0493(14) -0.0083(11) 0.0149(11) 0.0056(10)
C18 0.0202(14) 0.0206(17) 0.0188(14) 0.0006(13) 0.0134(12) -0.0004(13)
C8 0.0087(12) 0.0184(16) 0.0140(14) -0.0019(12) 0.0036(11) 0.0004(11)
C1AA 0.0163(13) 0.0140(15) 0.0161(14) -0.0004(12) 0.0106(12) -0.0008(12)
C5 0.0128(13) 0.0248(17) 0.0230(15) -0.0030(14) 0.0064(12) 0.0033(13)
C23 0.0139(13) 0.0132(15) 0.0164(14) 0.0001(12) 0.0047(12) 0.0074(12)
C1 0.0194(14) 0.0121(15) 0.0159(14) 0.0027(11) 0.0100(12) 0.0033(12)
C2AA 0.0183(14) 0.0156(16) 0.0200(15) -0.0015(12) 0.0113(12) 0.0041(12)
C22 0.046(2) 0.0211(18) 0.043(2) 0.0021(15) 0.0269(17) -0.0061(16)
C7 0.0161(13) 0.0108(15) 0.0175(14) 0.0009(12) 0.0099(12) 0.0020(11)
C10 0.0238(15) 0.0158(16) 0.0183(15) 0.0013(12) 0.0129(13) -0.0005(12)
C15 0.0268(15) 0.0180(16) 0.0264(16) 0.0002(13) 0.0188(14) 0.0037(13)
C40 0.0100(13) 0.0257(18) 0.0322(17) -0.0047(14) 0.0082(13) -0.0023(13)
C2 0.0157(13) 0.0115(15) 0.0141(14) 0.0011(11) 0.0087(12) -0.0016(11)
C32 0.0257(16) 0.0128(16) 0.0288(17) -0.0010(14) 0.0061(14) 0.0003(13)
C9 0.0129(13) 0.0182(16) 0.0135(14) -0.0019(12) 0.0051(11) -0.0014(12)
C41 0.0135(14) 0.0303(19) 0.0328(17) -0.0118(14) 0.0137(13) -0.0061(13)
C38 0.0099(13) 0.0264(18) 0.0291(16) -0.0050(14) 0.0103(13) -0.0042(12)
O3 0.0301(12) 0.0546(17) 0.0274(13) 0.0133(11) 0.0106(11) 0.0023(12)
C6 0.0150(14) 0.0211(16) 0.0169(14) -0.0052(12) 0.0067(12) -0.0021(12)
C42 0.0135(14) 0.037(2) 0.0247(16) -0.0010(14) 0.0105(13) -0.0062(13)
C25 0.0192(14) 0.0296(18) 0.0189(15) 0.0010(13) 0.0110(12) 0.0035(13)
C28 0.0184(14) 0.0148(16) 0.0202(15) 0.0007(13) 0.0063(12) 0.0045(12)
C14 0.0147(13) 0.0166(16) 0.0187(14) -0.0030(12) 0.0080(12) -0.0004(12)
C19 0.0180(14) 0.0136(15) 0.0160(14) 0.0024(12) 0.0076(12) 0.0025(12)
C24 0.0159(14) 0.0243(17) 0.0169(15) -0.0009(13) 0.0067(12) 0.0083(13)
C39 0.0116(13) 0.0276(18) 0.0214(15) -0.0017(13) 0.0075(12) -0.0034(12)
C33 0.0275(16) 0.0262(18) 0.0190(16) -0.0062(14) 0.0027(13) 0.0108(15)
C11 0.0283(17) 0.038(2) 0.0225(16) 0.0022(14) 0.0131(14) -0.0034(15)
C13 0.0190(14) 0.0120(15) 0.0186(15) 0.0018(12) 0.0082(12) 0.0025(12)
C51 0.052(2) 0.036(2) 0.051(2) -0.0023(18) 0.019(2) -0.0074(19)
C12 0.0228(15) 0.0264(18) 0.0265(16) 0.0024(14) 0.0154(14) -0.0012(13)
C26 0.0317(17) 0.045(2) 0.0272(17) 0.0052(15) 0.0200(15) 0.0085(16)
C43 0.0264(16) 0.0275(19) 0.0415(19) -0.0025(15) 0.0177(15) -0.0058(14)
C37 0.0236(15) 0.0293(18) 0.0183(15) -0.0022(14) 0.0081(13) 0.0084(14)
C27 0.0362(19) 0.031(2) 0.032(2) 0.0033(16) 0.0257(17) 0.0031(16)
C34 0.040(2) 0.034(2) 0.0312(19) -0.0136(16) 0.0052(16) 0.0030(17)
C30 0.0293(17) 0.0327(19) 0.0330(18) 0.0078(16) 0.0125(15) -0.0046(15)
C29 0.0229(15) 0.0149(16) 0.0205(15) 0.0014(13) 0.0074(13) -0.0005(13)
C45 0.0227(16) 0.030(2) 0.046(2) -0.0017(16) 0.0101(16) 0.0042(15)
C16 0.046(2) 0.0275(19) 0.0371(19) -0.0022(15) 0.0245(17) 0.0142(16)
C20 0.0374(17) 0.0182(17) 0.0320(17) 0.0021(13) 0.0271(15) 0.0049(14)
C46 0.0271(19) 0.050(3) 0.054(3) -0.024(2) 0.0277(19) -0.0111(19)
C21 0.0395(19) 0.0262(19) 0.0381(19) 0.0123(15) 0.0246(16) 0.0083(15)
C54 0.045(2) 0.060(3) 0.059(3) 0.032(2) 0.028(2) 0.019(2)
C31 0.0294(17) 0.032(2) 0.0305(18) 0.0088(15) 0.0089(15) 0.0013(15)
C49 0.0279(18) 0.050(3) 0.074(3) -0.033(2) 0.029(2) -0.0048(18)
C50 0.0313(19) 0.030(2) 0.062(3) -0.0016(19) 0.0074(19) 0.0106(17)
C35 0.070(3) 0.034(2) 0.042(2) -0.0136(17) 0.026(2) -0.0038(19)
C44 0.0179(17) 0.042(2) 0.0293(18) -0.0048(17) 0.0088(15) -0.0054(16)
C56 0.052(2) 0.040(2) 0.068(3) 0.006(2) 0.029(2) 0.0131(19)
C17 0.048(2) 0.052(2) 0.0289(19) -0.0139(17) 0.0124(17) 0.0196(19)
C47 0.0346(19) 0.058(2) 0.039(2) 0.0017(18) 0.0255(17) -0.0129(17)
C53 0.042(2) 0.105(4) 0.026(2) 0.013(2) 0.0169(18) 0.002(2)
C48 0.037(2) 0.068(3) 0.055(2) -0.027(2) 0.029(2) -0.013(2)
C36 0.042(3) 0.066(4) 0.058(4) -0.036(3) 0.020(2) -0.021(3)
C52 0.075(4) 0.101(5) 0.030(2) -0.016(3) 0.026(3) -0.016(3)
C36A 0.042(3) 0.066(4) 0.058(4) -0.036(3) 0.020(2) -0.021(3)

loop_
_atom_type_symbol
_atom_type_description
_atom_type_scat_dispersion_real
_atom_type_scat_dispersion_imag
_atom_type_scat_source
C C 0.0033 0.0016 'International Tables Vol C Tables 4.2.6.8 and 6.1.1.4'
H H 0.0000 0.0000 'International Tables Vol C Tables 4.2.6.8 and 6.1.1.4'
Co Co 0.3494 0.9721 'International Tables Vol C Tables 4.2.6.8 and 6.1.1.4'
K K 0.2009 0.2494 'International Tables Vol C Tables 4.2.6.8 and 6.1.1.4'
N N 0.0061 0.0033 'International Tables Vol C Tables 4.2.6.8 and 6.1.1.4'
O O 0.0106 0.0060 'International Tables Vol C Tables 4.2.6.8 and 6.1.1.4'

loop_
_geom_angle_atom_site_label_1
_geom_angle_atom_site_label_2
_geom_angle_atom_site_label_3
_geom_angle
K1 Co1 K2 118.82(2)
C1 Co1 K2 58.23(9)
C1 Co1 K1 72.09(8)
C1 Co1 C40 145.59(12)
C1 Co1 C41 140.13(12)
C1 Co1 C38 146.38(12)
C1 Co1 C42 140.52(11)
C1 Co1 C39 150.01(11)
C40 Co1 K2 97.02(8)
C40 Co1 K1 106.53(8)
C40 Co1 C38 66.65(11)
C40 Co1 C42 66.86(11)
C40 Co1 C39 39.64(11)
C41 Co1 K2 83.57(8)
C41 Co1 K1 144.53(8)
C41 Co1 C40 39.85(11)
C41 Co1 C38 66.75(10)
C41 Co1 C42 39.86(11)
C41 Co1 C39 66.65(10)
C38 Co1 K2 148.77(7)
C38 Co1 K1 91.90(7)
C42 Co1 K2 110.08(8)
C42 Co1 K1 131.09(8)
C42 Co1 C38 39.73(10)
C42 Co1 C39 66.59(10)
C39 Co1 K2 135.92(8)
C39 Co1 K1 78.82(7)
C39 Co1 C38 39.54(10)
Co1 K2 C9 124.86(5)
Co1 K2 C14 156.83(5)
Co1 K2 C13 148.48(5)
Co1 K2 C51 106.45(6)
Co1 K2 C46 57.54(6)
N1 K2 Co1 57.55(4)
N1 K2 O2 163.92(7)
N1 K2 C18 92.90(6)
N1 K2 C8 53.76(6)
N1 K2 C1 27.23(7)
N1 K2 C9 67.74(6)
N1 K2 C14 103.73(6)
N1 K2 C19 68.14(6)
N1 K2 C13 91.30(6)
N1 K2 C51 119.89(8)
N1 K2 C46 113.07(8)
O2 K2 Co1 120.66(5)
O2 K2 C18 96.92(6)
O2 K2 C8 129.34(6)
O2 K2 C1 148.23(7)
O2 K2 C9 109.75(6)
O2 K2 C14 81.23(6)
O2 K2 C19 121.82(7)
O2 K2 C13 87.71(6)
O2 K2 C51 44.04(8)
O2 K2 C46 71.76(8)
C18 K2 Co1 134.93(5)
C18 K2 C9 49.38(6)
C18 K2 C14 23.72(6)
C18 K2 C13 41.42(6)
C18 K2 C51 118.19(8)
C18 K2 C46 122.96(9)
C8 K2 Co1 109.74(5)
C8 K2 C18 43.59(6)
C8 K2 C9 24.34(6)
C8 K2 C14 49.98(6)
C8 K2 C13 42.27(6)
C8 K2 C51 118.04(8)
C8 K2 C46 149.74(10)
C1 K2 Co1 30.32(5)
C1 K2 C18 114.57(7)
C1 K2 C8 80.23(7)
C1 K2 C9 94.75(7)
C1 K2 C14 129.90(7)
C1 K2 C19 89.85(7)
C1 K2 C13 118.39(7)
C1 K2 C51 116.62(8)
C1 K2 C46 86.82(8)
C9 K2 C14 42.04(6)
C9 K2 C13 23.65(6)
C9 K2 C51 94.07(8)
C9 K2 C46 172.01(9)
C14 K2 C13 23.41(6)
C14 K2 C46 132.44(7)
C19 K2 Co1 113.66(5)
C19 K2 C18 25.01(6)
C19 K2 C8 25.39(6)
C19 K2 C9 43.45(6)
C19 K2 C14 43.18(6)
C19 K2 C13 49.62(6)
C19 K2 C51 133.47(8)
C19 K2 C46 128.84(10)
C51 K2 C14 94.67(8)
C51 K2 C13 83.86(8)
C51 K2 C46 92.22(10)
C46 K2 C13 153.48(7)
Co1 K1 C23 91.35(5)
Co1 K1 C32 94.64(5)
Co1 K1 C28 81.68(5)
Co1 K1 C24 116.71(5)
Co1 K1 C39 38.79(5)
Co1 K1 C33 118.81(6)
Co1 K1 C37 132.95(6)
Co1 K1 C27 112.03(6)
Co1 K1 C44 65.21(6)
C23 K1 C32 43.13(7)
C23 K1 C28 24.53(6)
C23 K1 C39 125.89(7)
C23 K1 C33 51.76(7)
C23 K1 C27 58.05(8)
C1 K1 Co1 32.81(5)
C1 K1 C23 64.03(7)
C1 K1 C32 86.09(7)
C1 K1 C28 64.56(7)
C1 K1 C24 86.84(7)
C1 K1 C39 71.43(7)
C1 K1 C33 108.03(7)
C1 K1 C37 109.27(7)
C1 K1 C27 81.65(8)
C1 K1 C44 97.35(8)
C32 K1 C28 24.17(7)
O3 K1 Co1 113.85(5)
O3 K1 C23 132.59(7)
O3 K1 C1 118.62(7)
O3 K1 C32 151.47(7)
O3 K1 C28 156.28(7)
O3 K1 C24 111.99(7)
O3 K1 C39 94.86(7)
O3 K1 C33 127.15(7)
O3 K1 C37 110.35(7)
O3 K1 C27 75.05(7)
O3 K1 C44 76.75(8)
C24 K1 C23 25.96(6)
C24 K1 C32 51.49(7)
C24 K1 C28 44.54(7)
C24 K1 C39 151.51(7)
C24 K1 C33 45.54(8)
C24 K1 C37 26.43(7)
C24 K1 C27 45.59(8)
C24 K1 C44 167.08(9)
C39 K1 C32 107.27(7)
C39 K1 C28 107.79(7)
C39 K1 C27 142.24(8)
C33 K1 C32 24.34(7)
C33 K1 C28 43.48(7)
C33 K1 C39 123.66(8)
C33 K1 C27 89.25(8)
C37 K1 C23 45.26(7)
C37 K1 C32 43.45(8)
C37 K1 C28 51.33(7)
C37 K1 C39 148.87(8)
C37 K1 C33 25.30(8)
C37 K1 C27 65.02(8)
C37 K1 C44 142.72(9)
C27 K1 C32 96.48(8)
C27 K1 C28 82.57(7)
C44 K1 C23 149.66(8)
C44 K1 C32 116.40(9)
C44 K1 C28 126.94(8)
C44 K1 C39 26.69(7)
C44 K1 C33 121.70(9)
C44 K1 C27 147.03(9)
C1 N1 K2 79.95(14)
C1 N1 C2 138.0(2)
C2 N1 K2 138.14(16)
C49 O2 K2 128.6(2)
C50 O2 K2 118.00(18)
C50 O2 C49 112.0(3)
C14 C18 K2 85.00(16)
C14 C18 C19 122.8(2)
C19 C18 K2 74.09(15)
C7 C8 K2 113.14(15)
C9 C8 K2 82.82(15)
C9 C8 C7 120.9(2)
C9 C8 C19 119.5(2)
C19 C8 K2 74.53(14)
C19 C8 C7 119.6(2)
C2AA C1AA C23 116.0(2)
C2AA C1AA C2 119.4(2)
C2 C1AA C23 124.6(2)
C2AA C5 C6 118.1(2)
C1AA C23 K1 121.72(16)
C28 C23 K1 83.44(15)
C28 C23 C1AA 119.8(2)
C28 C23 C24 120.2(2)
C24 C23 K1 70.20(14)
C24 C23 C1AA 119.9(2)
Co1 C1 K2 91.45(10)
Co1 C1 K1 75.10(9)
K2 C1 K1 140.86(10)
N1 C1 Co1 164.2(2)
N1 C1 K2 72.82(14)
N1 C1 K1 117.69(16)
C5 C2AA C1AA 122.8(2)
C2 C7 C8 118.6(2)
C6 C7 C8 119.5(2)
C6 C7 C2 121.9(2)
C9 C10 C11 111.0(2)
C12 C10 C9 111.2(2)
C12 C10 C11 111.3(2)
C16 C15 C14 114.4(2)
C16 C15 C17 110.5(3)
C17 C15 C14 109.3(2)
C41 C40 Co1 69.47(15)
C41 C40 C45 126.7(3)
C39 C40 Co1 70.34(15)
C39 C40 C41 107.6(3)
C39 C40 C45 125.4(3)
C45 C40 Co1 130.4(2)
N1 C2 C1AA 127.2(2)
N1 C2 C7 116.0(2)
C7 C2 C1AA 116.7(2)
C28 C32 K1 78.12(16)
C33 C32 K1 72.85(16)
C33 C32 C28 121.7(3)
C8 C9 K2 72.84(14)
C8 C9 C10 120.8(2)
C10 C9 K2 116.90(16)
C13 C9 K2 81.19(15)
C13 C9 C8 119.7(2)
C13 C9 C10 119.5(2)
C40 C41 Co1 70.67(15)
C40 C41 C42 108.5(2)
C40 C41 C46 126.1(3)
C42 C41 Co1 70.72(15)
C42 C41 C46 125.2(3)
C46 C41 Co1 129.4(2)
C42 C38 Co1 69.76(15)
C42 C38 C43 126.6(3)
C39 C38 Co1 69.96(15)
C39 C38 C42 107.8(2)
C39 C38 C43 125.1(3)
C43 C38 Co1 131.93(19)
C54 O3 K1 122.08(18)
C53 O3 K1 118.7(2)
C53 O3 C54 112.7(3)
C7 C6 C5 121.0(2)
C41 C42 Co1 69.41(15)
C41 C42 C38 107.7(2)
C41 C42 C47 125.6(3)
C38 C42 Co1 70.51(14)
C38 C42 C47 126.6(3)
C47 C42 Co1 128.9(2)
C24 C25 C26 114.6(2)
C24 C25 C27 110.1(2)
C27 C25 C26 110.0(2)
C23 C28 K1 72.02(14)
C23 C28 C32 118.8(2)
C23 C28 C29 119.6(2)
C32 C28 K1 77.71(16)
C32 C28 C29 121.3(2)
C29 C28 K1 125.80(16)
C18 C14 K2 71.28(15)
C18 C14 C15 120.1(2)
C18 C14 C13 117.6(2)
C15 C14 K2 124.37(16)
C13 C14 K2 78.93(15)
C13 C14 C15 122.0(2)
C18 C19 K2 80.90(15)
C18 C19 C8 118.6(2)
C18 C19 C20 120.1(2)
C8 C19 K2 80.07(14)
C8 C19 C20 121.3(2)
C20 C19 K2 109.09(17)
C23 C24 K1 83.84(14)
C23 C24 C25 119.9(2)
C25 C24 K1 107.15(16)
C37 C24 K1 77.27(15)
C37 C24 C23 118.7(3)
C37 C24 C25 121.3(2)
Co1 C39 K1 62.39(6)
C40 C39 Co1 70.02(15)
C40 C39 K1 114.77(17)
C40 C39 C38 108.5(2)
C40 C39 C44 125.5(3)
C38 C39 Co1 70.50(15)
C38 C39 K1 95.14(15)
C38 C39 C44 125.2(3)
C44 C39 Co1 133.79(19)
C44 C39 K1 72.46(15)
C32 C33 K1 82.81(16)
C32 C33 C34 121.4(3)
C37 C33 K1 70.29(16)
C37 C33 C32 118.5(3)
C37 C33 C34 120.1(3)
C34 C33 K1 118.52(19)
C9 C13 K2 75.16(14)
C14 C13 K2 77.66(15)
C14 C13 C9 121.7(2)
C50 C51 K2 88.5(2)
C24 C37 K1 76.30(15)
C33 C37 K1 84.41(17)
C33 C37 C24 122.1(3)
C25 C27 K1 94.07(18)
C35 C34 C33 112.3(3)
C36 C34 C33 113.1(3)
C36 C34 C35 113.9(4)
C36A C34 C33 116.4(7)
C36A C34 C35 131.2(7)
C28 C29 C30 113.9(2)
C28 C29 C31 110.0(2)
C30 C29 C31 110.9(2)
C19 C20 C22 112.0(2)
C19 C20 C21 111.2(2)
C21 C20 C22 111.2(2)
C41 C46 K2 88.31(17)
O3 C54 C56 110.6(3)
O2 C49 C48 109.8(3)
O2 C50 C51 108.3(3)
C39 C44 K1 80.85(16)
O3 C53 C52 109.4(3)
C53 C52 K1 83.2(2)

loop_
_geom_bond_atom_site_label_1
_geom_bond_atom_site_label_2
_geom_bond_distance
Co1 K2 3.3076(7)
Co1 K1 2.9792(7)
Co1 C1 1.670(3)
Co1 C40 2.102(3)
Co1 C41 2.086(3)
Co1 C38 2.113(3)
Co1 C42 2.104(3)
Co1 C39 2.106(3)
K2 N1 2.729(2)
K2 O2 2.763(2)
K2 C18 3.256(3)
K2 C8 3.241(2)
K2 C1 2.813(3)
K2 C9 3.366(3)
K2 C14 3.425(3)
K2 C19 3.171(3)
K2 C13 3.441(3)
K2 C51 3.372(4)
K2 C46 3.437(4)
K1 C23 3.218(3)
K1 C1 2.934(3)
K1 C32 3.355(3)
K1 O3 2.756(2)
K1 C28 3.361(3)
K1 C24 3.045(3)
K1 C39 3.298(2)
K1 C33 3.232(3)
K1 C37 3.057(3)
K1 C27 3.350(4)
K1 C44 3.185(3)
N1 C1 1.307(3)
N1 C2 1.372(3)
O2 C49 1.435(4)
O2 C50 1.424(4)
C18 C14 1.383(4)
C18 C19 1.394(3)
C8 C7 1.497(3)
C8 C9 1.398(4)
C8 C19 1.411(3)
C1AA C23 1.493(4)
C1AA C2AA 1.398(3)
C1AA C2 1.423(3)
C5 C2AA 1.375(4)
C5 C6 1.387(4)
C23 C28 1.405(4)
C23 C24 1.416(3)
C22 C20 1.530(4)
C7 C2 1.416(3)
C7 C6 1.382(3)
C10 C9 1.530(3)
C10 C11 1.537(4)
C10 C12 1.526(4)
C15 C14 1.520(3)
C15 C16 1.515(4)
C15 C17 1.517(4)
C40 C41 1.428(4)
C40 C39 1.427(4)
C40 C45 1.501(4)
C32 C28 1.406(4)
C32 C33 1.394(4)
C9 C13 1.397(3)
C41 C42 1.428(4)
C41 C46 1.496(4)
C38 C42 1.433(4)
C38 C39 1.427(4)
C38 C43 1.502(4)
O3 C54 1.426(4)
O3 C53 1.413(4)
C42 C47 1.501(4)
C25 C24 1.514(4)
C25 C26 1.528(3)
C25 C27 1.528(4)
C28 C29 1.521(4)
C14 C13 1.393(3)
C19 C20 1.517(4)
C24 C37 1.395(4)
C39 C44 1.501(4)
C33 C37 1.388(4)
C33 C34 1.521(4)
C51 C50 1.497(5)
C34 C35 1.497(5)
C34 C36 1.467(6)
C34 C36A 1.399(17)
C30 C29 1.525(4)
C29 C31 1.526(4)
C20 C21 1.523(4)
C54 C56 1.492(5)
C49 C48 1.496(5)
C53 C52 1.464(6)

loop_
_publcif_info_datablock.id
_publcif_info_datablock.publ_exptl
_publcif_info_datablock.publ_geom
_publcif_info_datablock.structure
{687c3c80-7894-4fbd-86af-24b0c0f9022d} y y y
